data_4024953
loop_
_publ_author_name
'Suzanne R. Golisz'
'Nilay Hazari'
'Jay A. Labinger'
'John E. Bercaw'

_publ_contact_author
;
 Dr J. Bercaw or Dr J. Labinger           
 Arnold and Mabel Beckman Laboratories of Chemical Synthesis, 
 California Institute of Technology, 
 Pasadena, California 91125
;
_publ_contact_author_email 'bercaw@caltech.edu or jal@caltech.edu'
_publ_contact_author_fax '+1 1865 285141'
_publ_contact_author_phone '+1 626 395 6576'
_publ_section_title
;
Activation of the C-N Bond in Nitromethane by Palladium \a-Diimine
Complexes
;
_journal_name_full 'Journal of Organic Chemistry'
_journal_page_first 8441
_journal_page_last 8443
_journal_paper_doi 10.1021/jo901635g
_journal_volume 74
_journal_year 2009
_chemical_formula_moiety 'C30 H36 F6 N2 O4 Pd'
_chemical_formula_sum 'C30 H36 F6 N2 O4 Pd'
_chemical_formula_weight 709.01
_chemical_name_systematic
;
 ?
;
_space_group_IT_number 14
_symmetry_cell_setting monoclinic
_symmetry_space_group_name_Hall '-P 2ybc'
_symmetry_space_group_name_H-M 'P 1 21/c 1'
_atom_sites_solution_hydrogens geom
_atom_sites_solution_primary direct
_atom_sites_solution_secondary difmap
_audit_creation_method SHELXL-97
_cell_angle_alpha 90.00
_cell_angle_beta 91.484(2)
_cell_angle_gamma 90.00
_cell_formula_units_Z 4
_cell_length_a 13.9802(6)
_cell_length_b 13.1170(6)
_cell_length_c 17.1335(7)
_cell_measurement_reflns_used 9058
_cell_measurement_temperature 100(2)
_cell_measurement_theta_max 42.51
_cell_measurement_theta_min 2.38
_cell_volume 3140.9(2)
_computing_cell_refinement 'Bruker SAINT-Plus v7.34A'
_computing_data_collection 'Bruker APEX2 v2.1-0'
_computing_data_reduction 'Bruker SAINT-Plus v7.34A'
_computing_molecular_graphics 'Bruker XP v5.1'
_computing_publication_material 'Bruker XCIF 2008'
_computing_structure_refinement 'SHELXL-97 (Sheldrick, 2008)'
_computing_structure_solution 'SHELXS-97 (Sheldrick, 2008)'
_diffrn_ambient_temperature 100(2)
_diffrn_measured_fraction_theta_full 0.968
_diffrn_measured_fraction_theta_max 0.968
_diffrn_measurement_device_type 'Bruker KAPPA APEX II'
_diffrn_measurement_method '\w scans; 12 settings'
_diffrn_radiation_monochromator graphite
_diffrn_radiation_source 'fine-focus sealed tube'
_diffrn_radiation_type MoK\a
_diffrn_radiation_wavelength 0.71073
_diffrn_reflns_av_R_equivalents 0.0488
_diffrn_reflns_av_sigmaI/netI 0.0562
_diffrn_reflns_limit_h_max 25
_diffrn_reflns_limit_h_min -18
_diffrn_reflns_limit_k_max 19
_diffrn_reflns_limit_k_min -24
_diffrn_reflns_limit_l_max 32
_diffrn_reflns_limit_l_min -32
_diffrn_reflns_number 72001
_diffrn_reflns_theta_full 42.61
_diffrn_reflns_theta_max 42.61
_diffrn_reflns_theta_min 1.96
_exptl_absorpt_coefficient_mu 0.663
_exptl_absorpt_correction_T_max 0.7484
_exptl_absorpt_correction_T_min 0.6358
_exptl_absorpt_correction_type multi-scan
_exptl_absorpt_process_details 'SADABS v2008/1, Bruker-AXS, Madison, WI'
_exptl_crystal_colour Orange
_exptl_crystal_density_diffrn 1.499
_exptl_crystal_density_meas 0
_exptl_crystal_density_method 'not measured'
_exptl_crystal_description Block
_exptl_crystal_F_000 1448
_exptl_crystal_size_max 0.29
_exptl_crystal_size_mid 0.22
_exptl_crystal_size_min 0.21
_refine_diff_density_max 2.723
_refine_diff_density_min -2.242
_refine_diff_density_rms 0.129
_refine_ls_extinction_method none
_refine_ls_goodness_of_fit_ref 1.637
_refine_ls_hydrogen_treatment Riding
_refine_ls_matrix_type 'Full matrix'
_refine_ls_number_parameters 396
_refine_ls_number_reflns 22020
_refine_ls_number_restraints 0
_refine_ls_restrained_S_all 1.637
_refine_ls_R_factor_all 0.0746
_refine_ls_R_factor_gt 0.0476
_refine_ls_shift/su_max 0.002
_refine_ls_shift/su_mean 0.000
_refine_ls_structure_factor_coef Fsqd
_refine_ls_weighting_details w=1/s^2^(Fo^2^)
_refine_ls_weighting_scheme sigma
_refine_ls_wR_factor_gt 0.0851
_refine_ls_wR_factor_ref 0.0891
_reflns_number_gt 16259
_reflns_number_total 22020
_reflns_threshold_expression >2sigma(I)
_cod_data_source_file jo901635g_si_002_4.cif
_cod_data_source_block COMPOUND_3a
_cod_depositor_comments
;
The following automatic conversions were performed:
'_symmetry_cell_setting' value 'Monoclinic' changed to 'monoclinic'
according to '/home/saulius/struct/CIF-dictionaries/cif_core.dic'
dictionary named 'cif_core.dic' version 2.4.1 from
2010-06-29.

'_refine_ls_weighting_scheme' value 'Sigma' changed to
'sigma' according to '/home/saulius/struct/CIF-dictionaries/cif_core.dic'
dictionary named 'cif_core.dic' version 2.4.1 from 2010-06-29.

Automatic conversion script
Id: cif_fix_enum 1527 2010-12-29 10:47:43Z saulius 

The following automatic conversions were performed:

'_atom_sites_solution_primary' value 'Direct methods' was changed to
'direct'.

'_atom_sites_solution_secondary' value 'Difference Fourier map' was
changed to 'difmap'.

'_atom_sites_solution_hydrogens' value 'Geometric positions' was
changed to 'geom'.

Automatic conversion script
Id: cif_fix_values 6452 2018-10-05 10:23:21Z andrius 
;
_cod_original_sg_symbol_H-M P2(1)/c
_cod_database_code 4024953

loop_
_symmetry_equiv_pos_as_xyz
'x, y, z'
'-x, y+1/2, -z+1/2'
'-x, -y, -z'
'x, -y-1/2, z-1/2'

loop_
_atom_site_label
_atom_site_type_symbol
_atom_site_fract_x
_atom_site_fract_y
_atom_site_fract_z
_atom_site_U_iso_or_equiv
_atom_site_adp_type
_atom_site_occupancy
_atom_site_symmetry_multiplicity
_atom_site_calc_flag
_atom_site_refinement_flags
_atom_site_disorder_assembly
_atom_site_disorder_group
Pd1 Pd 0.236751(7) 0.759199(7) 0.301529(5) 0.01282(2) Uani 1 1 d . . .
F1 F 0.46075(8) 0.56704(10) 0.16969(7) 0.0437(3) Uani 1 1 d . . .
F2 F 0.39244(9) 0.57859(11) 0.05645(7) 0.0467(3) Uani 1 1 d . . .
F3 F 0.45155(9) 0.71109(9) 0.11050(8) 0.0417(3) Uani 1 1 d . . .
F4 F 0.00889(8) 0.82951(11) 0.11463(7) 0.0446(3) Uani 1 1 d . . .
F5 F 0.06439(10) 0.98155(9) 0.11242(8) 0.0479(3) Uani 1 1 d . . .
F6 F 0.10561(8) 0.87289(10) 0.02659(6) 0.0364(2) Uani 1 1 d . . .
O1 O 0.32263(8) 0.67931(9) 0.23256(6) 0.0211(2) Uani 1 1 d . . .
O2 O 0.23398(8) 0.63764(9) 0.12521(6) 0.0229(2) Uani 1 1 d . . .
O3 O 0.14709(7) 0.81519(8) 0.21896(5) 0.01832(18) Uani 1 1 d . . .
O4 O 0.25314(8) 0.87132(9) 0.13138(6) 0.0238(2) Uani 1 1 d . . .
N1 N 0.30434(8) 0.70119(8) 0.39529(6) 0.01328(17) Uani 1 1 d . . .
N2 N 0.17506(8) 0.84163(8) 0.38421(6) 0.01285(17) Uani 1 1 d . . .
C1 C 0.27415(9) 0.73562(10) 0.46061(7) 0.0157(2) Uani 1 1 d . . .
H1 H 0.2968 0.7101 0.5096 0.019 Uiso 1 1 calc R . .
C2 C 0.20226(9) 0.81723(10) 0.45415(7) 0.0156(2) Uani 1 1 d . . .
H2 H 0.1774 0.8499 0.4988 0.019 Uiso 1 1 calc R . .
C3 C 0.37784(9) 0.62408(10) 0.39390(7) 0.0143(2) Uani 1 1 d . . .
C4 C 0.35008(10) 0.52183(10) 0.38684(8) 0.0181(2) Uani 1 1 d . . .
C5 C 0.42286(11) 0.44936(11) 0.38387(9) 0.0232(3) Uani 1 1 d . . .
H5 H 0.4066 0.3793 0.3789 0.028 Uiso 1 1 calc R . .
C6 C 0.51841(11) 0.47729(12) 0.38798(9) 0.0237(3) Uani 1 1 d . . .
H6 H 0.5670 0.4267 0.3866 0.028 Uiso 1 1 calc R . .
C7 C 0.54272(10) 0.57913(12) 0.39416(8) 0.0210(2) Uani 1 1 d . . .
H7 H 0.6085 0.5974 0.3971 0.025 Uiso 1 1 calc R . .
C8 C 0.47415(9) 0.65572(10) 0.39615(7) 0.0165(2) Uani 1 1 d . . .
C9 C 0.24543(11) 0.48955(11) 0.38308(9) 0.0228(3) Uani 1 1 d . . .
H9 H 0.2054 0.5527 0.3827 0.027 Uiso 1 1 calc R . .
C10 C 0.22100(13) 0.42780(15) 0.45571(12) 0.0345(4) Uani 1 1 d . . .
H10A H 0.2571 0.3637 0.4561 0.052 Uiso 1 1 calc R . .
H10B H 0.1523 0.4129 0.4549 0.052 Uiso 1 1 calc R . .
H10C H 0.2380 0.4672 0.5026 0.052 Uiso 1 1 calc R . .
C11 C 0.22144(15) 0.43005(18) 0.30813(12) 0.0415(5) Uani 1 1 d . . .
H11A H 0.2363 0.4720 0.2627 0.062 Uiso 1 1 calc R . .
H11B H 0.1532 0.4128 0.3065 0.062 Uiso 1 1 calc R . .
H11C H 0.2595 0.3673 0.3073 0.062 Uiso 1 1 calc R . .
C12 C 0.50237(11) 0.76758(11) 0.39536(9) 0.0216(2) Uani 1 1 d . . .
H12 H 0.4486 0.8076 0.4177 0.026 Uiso 1 1 calc R . .
C13 C 0.59214(14) 0.78965(16) 0.44462(12) 0.0366(4) Uani 1 1 d . . .
H13A H 0.5841 0.7633 0.4976 0.055 Uiso 1 1 calc R . .
H13B H 0.6029 0.8634 0.4469 0.055 Uiso 1 1 calc R . .
H13C H 0.6472 0.7564 0.4211 0.055 Uiso 1 1 calc R . .
C14 C 0.51539(16) 0.80375(14) 0.31177(11) 0.0373(4) Uani 1 1 d . . .
H14A H 0.5307 0.8766 0.3119 0.056 Uiso 1 1 calc R . .
H14B H 0.4561 0.7923 0.2813 0.056 Uiso 1 1 calc R . .
H14C H 0.5677 0.7656 0.2884 0.056 Uiso 1 1 calc R . .
C15 C 0.10992(9) 0.92531(9) 0.36980(7) 0.01330(19) Uani 1 1 d . . .
C16 C 0.01297(9) 0.91494(10) 0.38661(7) 0.0152(2) Uani 1 1 d . . .
C17 C -0.04647(10) 0.99714(11) 0.36769(8) 0.0196(2) Uani 1 1 d . . .
H17 H -0.1127 0.9929 0.3784 0.024 Uiso 1 1 calc R . .
C18 C -0.01122(11) 1.08484(11) 0.33365(9) 0.0232(3) Uani 1 1 d . . .
H18 H -0.0534 1.1393 0.3204 0.028 Uiso 1 1 calc R . .
C19 C 0.08582(11) 1.09311(11) 0.31888(9) 0.0212(2) Uani 1 1 d . . .
H19 H 0.1097 1.1541 0.2967 0.025 Uiso 1 1 calc R . .
C20 C 0.14847(9) 1.01341(10) 0.33602(7) 0.0160(2) Uani 1 1 d . . .
C21 C -0.02823(10) 0.81734(11) 0.41929(8) 0.0197(2) Uani 1 1 d . . .
H21 H 0.0224 0.7850 0.4534 0.024 Uiso 1 1 calc R . .
C22 C -0.11544(13) 0.83565(13) 0.46917(10) 0.0301(3) Uani 1 1 d . . .
H22A H -0.1013 0.8900 0.5069 0.045 Uiso 1 1 calc R . .
H22B H -0.1311 0.7729 0.4971 0.045 Uiso 1 1 calc R . .
H22C H -0.1700 0.8558 0.4355 0.045 Uiso 1 1 calc R . .
C23 C -0.05168(19) 0.74390(14) 0.35304(13) 0.0454(6) Uani 1 1 d . . .
H23A H -0.1014 0.7736 0.3187 0.068 Uiso 1 1 calc R . .
H23B H -0.0747 0.6794 0.3745 0.068 Uiso 1 1 calc R . .
H23C H 0.0060 0.7313 0.3232 0.068 Uiso 1 1 calc R . .
C24 C 0.25560(10) 1.02393(11) 0.32476(8) 0.0199(2) Uani 1 1 d . . .
H24 H 0.2816 0.9545 0.3139 0.024 Uiso 1 1 calc R . .
C25 C 0.30394(12) 1.06258(16) 0.40019(10) 0.0330(4) Uani 1 1 d . . .
H25A H 0.2818 1.1319 0.4111 0.049 Uiso 1 1 calc R . .
H25B H 0.3735 1.0630 0.3943 0.049 Uiso 1 1 calc R . .
H25C H 0.2876 1.0176 0.4435 0.049 Uiso 1 1 calc R . .
C26 C 0.28062(13) 1.09292(13) 0.25637(10) 0.0288(3) Uani 1 1 d . . .
H26A H 0.2459 1.0700 0.2091 0.043 Uiso 1 1 calc R . .
H26B H 0.3496 1.0897 0.2479 0.043 Uiso 1 1 calc R . .
H26C H 0.2624 1.1633 0.2682 0.043 Uiso 1 1 calc R . .
C27 C 0.30840(10) 0.64864(10) 0.16327(7) 0.0158(2) Uani 1 1 d . . .
C28 C 0.40404(11) 0.62489(11) 0.12481(8) 0.0217(3) Uani 1 1 d . . .
C29 C 0.17350(10) 0.85397(10) 0.15504(7) 0.0167(2) Uani 1 1 d . . .
C30 C 0.08660(11) 0.88438(11) 0.10212(8) 0.0199(2) Uani 1 1 d . . .

loop_
_atom_site_aniso_label
_atom_site_aniso_U_11
_atom_site_aniso_U_22
_atom_site_aniso_U_33
_atom_site_aniso_U_23
_atom_site_aniso_U_13
_atom_site_aniso_U_12
Pd1 0.01193(4) 0.01717(4) 0.00934(3) -0.00094(3) -0.00033(2) 0.00397(3)
F1 0.0327(6) 0.0513(7) 0.0478(7) 0.0125(5) 0.0112(5) 0.0236(5)
F2 0.0397(7) 0.0672(9) 0.0339(6) -0.0301(6) 0.0121(5) -0.0007(6)
F3 0.0347(6) 0.0354(6) 0.0561(7) -0.0012(5) 0.0222(5) -0.0080(5)
F4 0.0234(5) 0.0623(8) 0.0474(7) 0.0252(6) -0.0128(5) -0.0083(5)
F5 0.0641(9) 0.0293(6) 0.0490(7) -0.0079(5) -0.0233(6) 0.0251(6)
F6 0.0373(6) 0.0547(7) 0.0169(5) -0.0002(4) -0.0062(4) 0.0062(5)
O1 0.0200(5) 0.0296(5) 0.0137(4) -0.0046(3) -0.0007(3) 0.0108(4)
O2 0.0205(5) 0.0281(5) 0.0198(5) -0.0027(3) -0.0035(4) -0.0024(4)
O3 0.0164(4) 0.0264(5) 0.0121(4) 0.0009(3) -0.0008(3) 0.0073(4)
O4 0.0201(5) 0.0272(5) 0.0242(5) 0.0032(4) 0.0010(4) -0.0028(4)
N1 0.0118(4) 0.0157(4) 0.0123(4) 0.0000(3) -0.0006(3) 0.0023(3)
N2 0.0114(4) 0.0144(4) 0.0128(4) -0.0008(3) 0.0013(3) 0.0025(3)
C1 0.0153(5) 0.0197(5) 0.0120(5) 0.0003(3) -0.0008(4) 0.0034(4)
C2 0.0158(5) 0.0184(5) 0.0127(5) -0.0012(3) 0.0006(4) 0.0037(4)
C3 0.0123(5) 0.0171(5) 0.0134(5) 0.0002(3) -0.0004(4) 0.0036(4)
C4 0.0164(6) 0.0169(5) 0.0212(6) 0.0015(4) 0.0008(4) 0.0020(4)
C5 0.0230(7) 0.0171(6) 0.0296(7) 0.0018(4) 0.0025(5) 0.0054(5)
C6 0.0201(7) 0.0247(7) 0.0266(7) 0.0021(5) 0.0028(5) 0.0106(5)
C7 0.0129(6) 0.0281(7) 0.0219(6) -0.0011(4) 0.0005(4) 0.0049(5)
C8 0.0131(5) 0.0199(5) 0.0166(5) -0.0015(4) -0.0006(4) 0.0023(4)
C9 0.0186(6) 0.0179(6) 0.0317(7) 0.0009(5) -0.0010(5) -0.0013(5)
C10 0.0240(8) 0.0389(9) 0.0407(10) 0.0108(7) 0.0037(7) -0.0059(7)
C11 0.0350(11) 0.0507(12) 0.0384(11) -0.0099(8) -0.0033(8) -0.0126(9)
C12 0.0168(6) 0.0215(6) 0.0266(7) -0.0055(5) -0.0005(5) -0.0016(5)
C13 0.0320(9) 0.0423(10) 0.0350(9) -0.0024(7) -0.0100(7) -0.0133(8)
C14 0.0539(12) 0.0251(8) 0.0324(9) 0.0047(6) -0.0107(8) -0.0119(8)
C15 0.0131(5) 0.0143(5) 0.0125(5) -0.0003(3) -0.0002(4) 0.0027(4)
C16 0.0134(5) 0.0162(5) 0.0160(5) 0.0002(3) 0.0011(4) 0.0020(4)
C17 0.0134(5) 0.0204(6) 0.0250(6) 0.0021(4) 0.0009(4) 0.0046(5)
C18 0.0207(7) 0.0194(6) 0.0293(7) 0.0053(5) -0.0012(5) 0.0056(5)
C19 0.0212(6) 0.0174(6) 0.0252(7) 0.0056(4) 0.0017(5) 0.0008(5)
C20 0.0141(5) 0.0178(5) 0.0161(5) 0.0009(4) 0.0019(4) 0.0005(4)
C21 0.0163(6) 0.0178(6) 0.0253(6) 0.0031(4) 0.0043(5) 0.0002(5)
C22 0.0263(8) 0.0295(8) 0.0352(9) 0.0031(6) 0.0126(6) -0.0028(6)
C23 0.0671(15) 0.0258(9) 0.0442(11) -0.0130(7) 0.0182(10) -0.0178(9)
C24 0.0160(6) 0.0221(6) 0.0217(6) 0.0000(4) 0.0041(4) -0.0021(5)
C25 0.0188(7) 0.0518(11) 0.0284(8) -0.0037(7) 0.0002(6) -0.0098(7)
C26 0.0285(8) 0.0305(8) 0.0280(8) 0.0050(5) 0.0102(6) -0.0066(6)
C27 0.0164(6) 0.0173(5) 0.0137(5) 0.0000(3) 0.0009(4) 0.0025(4)
C28 0.0211(7) 0.0238(6) 0.0205(6) -0.0038(4) 0.0043(5) 0.0023(5)
C29 0.0190(6) 0.0166(5) 0.0145(5) -0.0012(3) -0.0019(4) 0.0032(4)
C30 0.0219(6) 0.0210(6) 0.0168(6) 0.0019(4) -0.0037(4) 0.0037(5)

loop_
_atom_type_symbol
_atom_type_description
_atom_type_scat_dispersion_real
_atom_type_scat_dispersion_imag
_atom_type_scat_source
C C 0.0033 0.0016 'International Tables Vol C Tables 4.2.6.8 and 6.1.1.4'
H H 0.0000 0.0000 'International Tables Vol C Tables 4.2.6.8 and 6.1.1.4'
N N 0.0061 0.0033 'International Tables Vol C Tables 4.2.6.8 and 6.1.1.4'
O O 0.0106 0.0060 'International Tables Vol C Tables 4.2.6.8 and 6.1.1.4'
F F 0.0171 0.0103 'International Tables Vol C Tables 4.2.6.8 and 6.1.1.4'
Pd Pd -0.9988 1.0072 'International Tables Vol C Tables 4.2.6.8 and 6.1.1.4'

loop_
_geom_angle_atom_site_label_1
_geom_angle_atom_site_label_2
_geom_angle_atom_site_label_3
_geom_angle
_geom_angle_site_symmetry_1
_geom_angle_site_symmetry_3
_geom_angle_publ_flag
N1 Pd1 N2 80.75(4) . . yes
N1 Pd1 O1 89.82(4) . . yes
N2 Pd1 O1 168.28(4) . . yes
N1 Pd1 O3 169.43(4) . . yes
N2 Pd1 O3 91.64(4) . . yes
O1 Pd1 O3 98.56(4) . . yes
C27 O1 Pd1 129.67(9) . . ?
C29 O3 Pd1 124.35(9) . . ?
C1 N1 C3 120.66(11) . . ?
C1 N1 Pd1 114.03(9) . . ?
C3 N1 Pd1 125.26(8) . . ?
C2 N2 C15 121.19(10) . . ?
C2 N2 Pd1 113.77(8) . . ?
C15 N2 Pd1 124.95(8) . . ?
N1 C1 C2 115.38(11) . . ?
N2 C2 C1 115.83(10) . . ?
C4 C3 C8 123.17(12) . . ?
C4 C3 N1 118.48(11) . . ?
C8 C3 N1 118.28(11) . . ?
C5 C4 C3 117.07(13) . . ?
C5 C4 C9 120.67(13) . . ?
C3 C4 C9 122.26(12) . . ?
C6 C5 C4 121.44(14) . . ?
C7 C6 C5 119.64(13) . . ?
C6 C7 C8 122.16(13) . . ?
C7 C8 C3 116.47(12) . . ?
C7 C8 C12 121.23(12) . . ?
C3 C8 C12 122.17(12) . . ?
C4 C9 C10 110.31(13) . . ?
C4 C9 C11 111.49(13) . . ?
C10 C9 C11 111.29(15) . . ?
C8 C12 C13 112.90(14) . . ?
C8 C12 C14 110.26(12) . . ?
C13 C12 C14 110.18(14) . . ?
C16 C15 C20 123.23(12) . . ?
C16 C15 N2 120.07(11) . . ?
C20 C15 N2 116.66(11) . . ?
C17 C16 C15 116.85(12) . . ?
C17 C16 C21 120.58(12) . . ?
C15 C16 C21 122.48(12) . . ?
C18 C17 C16 121.56(13) . . ?
C17 C18 C19 120.02(13) . . ?
C20 C19 C18 121.01(13) . . ?
C19 C20 C15 117.32(12) . . ?
C19 C20 C24 121.46(12) . . ?
C15 C20 C24 121.05(12) . . ?
C16 C21 C23 109.64(13) . . ?
C16 C21 C22 112.99(12) . . ?
C23 C21 C22 111.00(15) . . ?
C20 C24 C26 113.36(13) . . ?
C20 C24 C25 109.75(11) . . ?
C26 C24 C25 110.29(13) . . ?
O2 C27 O1 130.53(13) . . ?
O2 C27 C28 119.01(12) . . ?
O1 C27 C28 110.45(12) . . ?
F2 C28 F1 107.90(14) . . ?
F2 C28 F3 105.99(13) . . ?
F1 C28 F3 107.30(14) . . ?
F2 C28 C27 112.55(13) . . ?
F1 C28 C27 112.35(12) . . ?
F3 C28 C27 110.41(12) . . ?
O4 C29 O3 130.62(13) . . ?
O4 C29 C30 117.88(12) . . ?
O3 C29 C30 111.49(12) . . ?
F5 C30 F4 107.76(14) . . ?
F5 C30 F6 106.90(12) . . ?
F4 C30 F6 106.25(13) . . ?
F5 C30 C29 110.65(12) . . ?
F4 C30 C29 113.53(11) . . ?
F6 C30 C29 111.42(12) . . ?

loop_
_geom_bond_atom_site_label_1
_geom_bond_atom_site_label_2
_geom_bond_distance
_geom_bond_site_symmetry_2
_geom_bond_publ_flag
Pd1 N1 1.9935(11) . yes
Pd1 N2 1.9958(10) . yes
Pd1 O1 2.0024(9) . yes
Pd1 O3 2.0051(10) . yes
F1 C28 1.3282(19) . ?
F2 C28 1.3255(17) . ?
F3 C28 1.3372(18) . ?
F4 C30 1.3252(19) . ?
F5 C30 1.3248(18) . ?
F6 C30 1.3364(17) . ?
O1 C27 1.2644(16) . ?
O2 C27 1.2220(17) . ?
O3 C29 1.2710(16) . ?
O4 C29 1.2162(17) . ?
N1 C1 1.2880(15) . ?
N1 C3 1.4425(16) . ?
N2 C2 1.2881(16) . ?
N2 C15 1.4433(15) . ?
C1 C2 1.4705(18) . ?
C3 C4 1.4006(18) . ?
C3 C8 1.4085(19) . ?
C4 C5 1.3944(19) . ?
C4 C9 1.523(2) . ?
C5 C6 1.385(2) . ?
C6 C7 1.382(2) . ?
C7 C8 1.3897(18) . ?
C8 C12 1.5195(19) . ?
C9 C10 1.531(2) . ?
C9 C11 1.533(2) . ?
C12 C13 1.522(2) . ?
C12 C14 1.524(2) . ?
C15 C16 1.3996(18) . ?
C15 C20 1.4061(17) . ?
C16 C17 1.3943(18) . ?
C16 C21 1.5170(18) . ?
C17 C18 1.386(2) . ?
C18 C19 1.391(2) . ?
C19 C20 1.3902(19) . ?
C20 C24 1.5213(19) . ?
C21 C23 1.518(2) . ?
C21 C22 1.526(2) . ?
C24 C26 1.528(2) . ?
C24 C25 1.529(2) . ?
C27 C28 1.5379(19) . ?
C29 C30 1.5493(19) . ?
